data_8103557
loop_
_publ_author_name
'Hesse, K.F.'
'Liebau, F.'

_publ_section_title
;
 Crystal chemistry of silica-rich barium silicates refinement of the
 crystal structures of the layer silicates Ba2 (Si4 O10) (l) (Sanbornite),
 and Ba2 (Si4 O10) (H)
;
_journal_name_full 'Zeitschrift fuer Kristallographie (149,1979-)'
_journal_page_first 33
_journal_page_last 41
_journal_volume 153
_journal_year 1980
_chemical_formula_sum 'Ba2 O10 Si4'
_chemical_name_systematic 'Ba2 (Si4 O10)'
_space_group_IT_number 15
_symmetry_space_group_name_Hall '-C 2yc'
_symmetry_space_group_name_H-M 'C 1 2/c 1'
_cell_angle_alpha 90
_cell_angle_beta 97.57
_cell_angle_gamma 90
_cell_formula_units_Z 6
_cell_length_a 23.195
_cell_length_b 4.658
_cell_length_c 13.613
_cell_volume 1457.962
_citation_journal_id_ASTM ZEKRDZ
_cod_data_source_file Hesse_ZEKRDZ_1980_281.cif
_cod_data_source_block Ba2O10Si4
_cod_database_code 8103557

loop_
_symmetry_equiv_pos_as_xyz
x,y,z
-x,y,-z+1/2
-x,-y,-z
x,-y,z-1/2
x+1/2,y+1/2,z
-x+1/2,y+1/2,-z+1/2
-x+1/2,-y+1/2,-z
x+1/2,-y+1/2,z-1/2

loop_
_atom_site_label
_atom_site_type_symbol
_atom_site_fract_x
_atom_site_fract_y
_atom_site_fract_z
_atom_site_occupancy
_atom_site_U_iso_or_equiv
Si1 Si+4 0.0667 0.1052 0.771 1 0.0
O8 O-2 0.238 0.4366 0.7817 1 0.0
Si3 Si+4 0.2372 0.6227 0.6798 1 0.0
O5 O-2 0.07 0.4684 0.5506 1 0.0
Ba2 Ba+2 0.1638 0.5474 0.9357 1 0.0
O4 O-2 0.0708 0.8819 0.6804 1 0.0
O6 O-2 0.169 0.6748 0.6357 1 0.0
O3 O-2 0.1071 0.3828 0.7486 1 0.0
Si2 Si+4 0.1022 0.588 0.6506 1 0.0
O7 O-2 0.2705 0.51 0.5947 1 0.0
O2 O-2 0.0865 0.9954 0.8791 1 0.0
Ba1 Ba+2 0 0 0.5 1 0.0
O1 O-2 0 0.2237 0.75 1 0.0
